data_2212345
loop_
_publ_author_name
'Ocak \'Iskeleli, Nazan'

_publ_section_title
;
 4-(<i>m</i>-Tolyloxy)phthalonitrile
;
_journal_coeditor_code RZ2112
_journal_issue 2
_journal_name_full 'Acta Crystallographica Section E'
_journal_page_first o997
_journal_page_last o998
_journal_paper_doi 10.1107/S1600536807003765
_journal_volume 63
_journal_year 2007
_chemical_formula_iupac 'C15 H10 N2 O1'
_chemical_formula_moiety 'C15 H10 N2 O1'
_chemical_formula_sum 'C15 H10 N2 O'
_chemical_formula_weight 234.25
_chemical_name_systematic
;
4-(m-Tolyloxy)phthalonitrile
;
_space_group_IT_number 14
_symmetry_cell_setting monoclinic
_symmetry_space_group_name_Hall '-P 2ybc'
_symmetry_space_group_name_H-M 'P 1 21/c 1'
_atom_sites_solution_hydrogens geom
_atom_sites_solution_primary direct
_atom_sites_solution_secondary difmap
_cell_angle_alpha 90.00
_cell_angle_beta 120.223(5)
_cell_angle_gamma 90.00
_cell_formula_units_Z 4
_cell_length_a 11.5424(8)
_cell_length_b 8.5941(5)
_cell_length_c 14.4206(11)
_cell_measurement_reflns_used 6331
_cell_measurement_temperature 293(2)
_cell_measurement_theta_max 27.87
_cell_measurement_theta_min 1.63
_cell_volume 1236.03(16)
_computing_cell_refinement X-AREA
_computing_data_collection 'X-AREA (Stoe & Cie, 2002)'
_computing_data_reduction 'X-RED (Stoe & Cie, 2002)'
_computing_molecular_graphics 'ORTEPIII (Burnett & Johnson, 1996)'
_computing_publication_material 'WinGX (Farrugia, 1999)'
_computing_structure_refinement 'SHELXL97 (Sheldrick, 1997)'
_computing_structure_solution 'SHELXS97 (Sheldrick, 1997)'
_diffrn_ambient_temperature 293(2)
_diffrn_detector_area_resol_mean 6.67
_diffrn_measured_fraction_theta_full 1.000
_diffrn_measured_fraction_theta_max 1.000
_diffrn_measurement_device_type 'Stoe IPDS II'
_diffrn_measurement_method \w
_diffrn_radiation_monochromator graphite
_diffrn_radiation_source 'fine-focus sealed tube'
_diffrn_radiation_type MoK\a
_diffrn_radiation_wavelength 0.71073
_diffrn_reflns_av_R_equivalents 0.0310
_diffrn_reflns_av_sigmaI/netI 0.0196
_diffrn_reflns_limit_h_max 14
_diffrn_reflns_limit_h_min -14
_diffrn_reflns_limit_k_max 10
_diffrn_reflns_limit_k_min -10
_diffrn_reflns_limit_l_max 17
_diffrn_reflns_limit_l_min -17
_diffrn_reflns_number 15784
_diffrn_reflns_theta_full 25.98
_diffrn_reflns_theta_max 25.98
_diffrn_reflns_theta_min 2.04
_diffrn_standards_decay_% 0
_diffrn_standards_interval_time 0
_diffrn_standards_number 0
_exptl_absorpt_coefficient_mu 0.081
_exptl_absorpt_correction_type none
_exptl_crystal_colour colourless
_exptl_crystal_density_diffrn 1.259
_exptl_crystal_density_method 'not measured'
_exptl_crystal_description prism
_exptl_crystal_F_000 488
_exptl_crystal_size_max 0.40
_exptl_crystal_size_mid 0.30
_exptl_crystal_size_min 0.25
_refine_diff_density_max 0.135
_refine_diff_density_min -0.114
_refine_ls_extinction_coef 0.011(2)
_refine_ls_extinction_expression Fc^*^=kFc[1+0.001xFc^2^\l^3^/sin(2\q)]^-1/4^
_refine_ls_extinction_method 'SHELXL97 (Sheldrick, 1997)'
_refine_ls_goodness_of_fit_ref 1.021
_refine_ls_hydrogen_treatment refall
_refine_ls_matrix_type full
_refine_ls_number_parameters 204
_refine_ls_number_reflns 2434
_refine_ls_number_restraints 7
_refine_ls_restrained_S_all 1.020
_refine_ls_R_factor_all 0.0629
_refine_ls_R_factor_gt 0.0375
_refine_ls_shift/su_max 0.000
_refine_ls_shift/su_mean 0.000
_refine_ls_structure_factor_coef Fsqd
_refine_ls_weighting_details 'calc w = 1/[\s^2^(Fo^2^)+(0.0539P)^2^+0.0394P] where P=(Fo^2^+2Fc^2^)/3'
_refine_ls_weighting_scheme calc
_refine_ls_wR_factor_gt 0.0930
_refine_ls_wR_factor_ref 0.1021
_reflns_number_gt 1620
_reflns_number_total 2434
_reflns_threshold_expression I>2\s(I)
_cod_data_source_file rz2112.cif
_cod_data_source_block I
_cod_depositor_comments
;
The following automatic conversions were performed:
'_geom_bond_publ_flag' value 'Y' changed to 'y' according to
'/home/saulius/struct/CIF-dictionaries/cif_core.dic' dictionary named
'cif_core.dic' version 2.4.1 from 2010-06-29 (4
times).

'_geom_angle_publ_flag' value 'Y' changed to 'y' according to
'/home/saulius/struct/CIF-dictionaries/cif_core.dic' dictionary named
'cif_core.dic' version 2.4.1 from 2010-06-29.

Automatic conversion script
Id: cif_fix_enum 1527 2010-12-29 10:47:43Z saulius 

The following automatic conversions were performed:

'_geom_bond_publ_flag' value 'Y' changed to 'y' according to
/home/saulius/struct/CIF-dictionaries/cif_core.dic dictionary named
'cif_core.dic' version 2.4.1 from 2010-06-29 (4
times).

'_geom_angle_publ_flag' value 'Y' changed to 'y' according
to /home/saulius/struct/CIF-dictionaries/cif_core.dic dictionary
named 'cif_core.dic' version 2.4.1 from 2010-06-29.

Automatic conversion script
Id: cif_fix_values 1715 2011-07-08 13:25:40Z adriana 
;
_cod_original_sg_symbol_H-M 'P 21/c'
_cod_original_formula_sum 'C15 H10 N2 O1'
_cod_database_code 2212345
_cod_database_fobs_code 2212345

loop_
_symmetry_equiv_pos_as_xyz
'x, y, z'
'-x, y+1/2, -z+1/2'
'-x, -y, -z'
'x, -y-1/2, z-1/2'

loop_
_atom_site_type_symbol
_atom_site_label
_atom_site_fract_x
_atom_site_fract_y
_atom_site_fract_z
_atom_site_U_iso_or_equiv
_atom_site_adp_type
_atom_site_calc_flag
_atom_site_refinement_flags
_atom_site_occupancy
C C1 0.10523(15) 0.2395(2) 0.00523(12) 0.0634(4) Uani d . 1
C C2 -0.06443(17) 0.1810(2) 0.09116(13) 0.0669(4) Uani d . 1
C C3 0.06777(13) 0.11494(17) 0.14132(11) 0.0552(4) Uani d . 1
C C4 0.11493(17) 0.0224(2) 0.23180(13) 0.0650(4) Uani d . 1
C C5 0.24194(18) -0.0373(2) 0.28003(13) 0.0665(4) Uani d . 1
C C6 0.32573(14) -0.00446(18) 0.24009(11) 0.0579(4) Uani d . 1
C C7 0.28103(14) 0.08677(17) 0.14952(11) 0.0556(4) Uani d . 1
C C8 0.15169(14) 0.14579(16) 0.09974(10) 0.0523(3) Uani d . 1
C C9 0.53697(15) -0.05998(17) 0.25358(12) 0.0595(4) Uani d . 1
C C10 0.66011(18) 0.0112(2) 0.31062(16) 0.0786(5) Uani d . 1
C C11 0.74652(19) 0.0017(2) 0.2706(2) 0.0887(6) Uani d U 1
C C12 0.71199(18) -0.0775(2) 0.17831(17) 0.0776(5) Uani d U 1
C C13 0.59029(15) -0.14897(17) 0.12219(12) 0.0606(4) Uani d . 1
C C14 0.50194(15) -0.13890(17) 0.16020(12) 0.0560(4) Uani d . 1
C C15 0.5516(3) -0.2396(3) 0.02128(17) 0.0873(6) Uani d . 1
N N1 0.06875(16) 0.3109(2) -0.07108(13) 0.0933(5) Uani d . 1
N N2 -0.16926(16) 0.2330(2) 0.05232(14) 0.0919(5) Uani d . 1
O O1 0.45289(11) -0.06020(15) 0.29715(8) 0.0792(4) Uani d . 1
H H4 0.0598(17) 0.0032(18) 0.2624(13) 0.072(4) Uiso d . 1
H H5 0.2720(17) -0.100(2) 0.3378(14) 0.075(5) Uiso d . 1
H H7 0.3355(14) 0.1133(17) 0.1210(11) 0.058(4) Uiso d . 1
H H10 0.6748(18) 0.052(2) 0.3721(15) 0.085(6) Uiso d . 1
H H11 0.827(2) 0.050(2) 0.3039(16) 0.098(6) Uiso d . 1
H H12 0.779(2) -0.084(2) 0.1499(15) 0.102(6) Uiso d . 1
H H14 0.4147(17) -0.1881(18) 0.1196(12) 0.065(4) Uiso d . 1
H H15A 0.498(4) -0.336(4) 0.019(3) 0.192(14) Uiso d . 1
H H15B 0.633(3) -0.277(3) 0.0234(19) 0.137(9) Uiso d . 1
H H15C 0.499(3) -0.181(3) -0.043(2) 0.136(9) Uiso d . 1

loop_
_atom_site_aniso_label
_atom_site_aniso_U_11
_atom_site_aniso_U_22
_atom_site_aniso_U_33
_atom_site_aniso_U_12
_atom_site_aniso_U_13
_atom_site_aniso_U_23
C1 0.0523(8) 0.0764(10) 0.0620(9) 0.0097(8) 0.0292(7) 0.0096(8)
C2 0.0544(10) 0.0824(11) 0.0676(10) -0.0029(8) 0.0335(8) -0.0088(8)
C3 0.0498(8) 0.0608(8) 0.0561(8) -0.0037(7) 0.0275(7) -0.0081(7)
C4 0.0650(10) 0.0762(10) 0.0645(9) -0.0077(8) 0.0403(8) -0.0019(8)
C5 0.0730(11) 0.0737(10) 0.0567(9) 0.0034(8) 0.0355(8) 0.0099(8)
C6 0.0559(9) 0.0659(9) 0.0518(8) 0.0082(7) 0.0270(7) 0.0020(7)
C7 0.0527(8) 0.0639(9) 0.0547(8) 0.0041(7) 0.0304(7) 0.0043(7)
C8 0.0518(8) 0.0560(8) 0.0502(7) 0.0004(7) 0.0263(6) -0.0026(6)
C9 0.0532(8) 0.0605(9) 0.0593(8) 0.0125(7) 0.0243(7) 0.0076(7)
C10 0.0660(11) 0.0642(10) 0.0779(12) 0.0100(9) 0.0157(9) -0.0137(9)
C11 0.0494(10) 0.0704(11) 0.1261(17) -0.0075(9) 0.0291(11) -0.0058(11)
C12 0.0637(11) 0.0711(11) 0.1016(14) 0.0011(9) 0.0444(10) 0.0063(10)
C13 0.0587(9) 0.0568(9) 0.0666(9) 0.0076(7) 0.0320(8) 0.0127(7)
C14 0.0486(8) 0.0556(8) 0.0579(8) -0.0008(7) 0.0225(7) 0.0070(7)
C15 0.1004(15) 0.1002(16) 0.0672(11) 0.0167(13) 0.0465(11) 0.0055(11)
N1 0.0788(10) 0.1191(13) 0.0810(10) 0.0252(9) 0.0394(8) 0.0384(10)
N2 0.0604(9) 0.1228(13) 0.0940(11) 0.0100(9) 0.0400(8) -0.0008(10)
O1 0.0705(7) 0.1091(9) 0.0599(6) 0.0305(7) 0.0342(6) 0.0219(6)

loop_
_atom_type_symbol
_atom_type_description
_atom_type_scat_dispersion_real
_atom_type_scat_dispersion_imag
_atom_type_scat_source
C C 0.0033 0.0016 'International Tables Vol C Tables 4.2.6.8 and 6.1.1.4'
H H 0.0000 0.0000 'International Tables Vol C Tables 4.2.6.8 and 6.1.1.4'
N N 0.0061 0.0033 'International Tables Vol C Tables 4.2.6.8 and 6.1.1.4'
O O 0.0106 0.0060 'International Tables Vol C Tables 4.2.6.8 and 6.1.1.4'

loop_
_geom_angle_atom_site_label_1
_geom_angle_atom_site_label_2
_geom_angle_atom_site_label_3
_geom_angle
_geom_angle_publ_flag
N1 C1 C8 178.33(18) ?
N2 C2 C3 179.30(18) ?
C4 C3 C8 119.00(14) ?
C4 C3 C2 121.06(14) ?
C8 C3 C2 119.94(14) ?
C5 C4 C3 120.48(15) ?
C5 C4 H4 119.6(10) ?
C3 C4 H4 119.9(10) ?
C4 C5 C6 120.52(15) ?
C4 C5 H5 120.6(11) ?
C6 C5 H5 118.9(11) ?
O1 C6 C5 116.45(13) ?
O1 C6 C7 123.25(13) ?
C5 C6 C7 120.23(14) ?
C6 C7 C8 119.31(13) ?
C6 C7 H7 122.7(9) ?
C8 C7 H7 118.0(9) ?
C7 C8 C3 120.44(13) ?
C7 C8 C1 119.18(12) ?
C3 C8 C1 120.38(13) ?
C14 C9 C10 120.73(16) ?
C14 C9 O1 120.78(14) ?
C10 C9 O1 118.30(15) ?
C9 C10 C11 117.96(18) ?
C9 C10 H10 113.1(12) ?
C11 C10 H10 128.8(12) ?
C12 C11 C10 121.26(18) ?
C12 C11 H11 117.7(13) ?
C10 C11 H11 121.0(13) ?
C11 C12 C13 120.76(18) ?
C11 C12 H12 120.0(11) ?
C13 C12 H12 119.3(11) ?
C12 C13 C14 118.78(16) ?
C12 C13 C15 121.46(17) ?
C14 C13 C15 119.76(16) ?
C9 C14 C13 120.50(14) ?
C9 C14 H14 120.7(9) ?
C13 C14 H14 118.8(9) ?
C13 C15 H15A 108.9(18) ?
C13 C15 H15B 108.9(15) ?
H15A C15 H15B 107(2) ?
C13 C15 H15C 113.8(15) ?
H15A C15 H15C 109(2) ?
H15B C15 H15C 109(2) ?
C6 O1 C9 120.71(11) y

loop_
_geom_bond_atom_site_label_1
_geom_bond_atom_site_label_2
_geom_bond_distance
_geom_bond_publ_flag
C1 N1 1.1396(19) y
C1 C8 1.434(2) ?
C2 N2 1.138(2) y
C2 C3 1.436(2) ?
C3 C4 1.384(2) ?
C3 C8 1.3975(19) ?
C4 C5 1.367(2) ?
C4 H4 0.954(17) ?
C5 C6 1.381(2) ?
C5 H5 0.904(18) ?
C6 O1 1.3583(17) y
C6 C7 1.381(2) ?
C7 C8 1.386(2) ?
C7 H7 0.937(15) ?
C9 C14 1.374(2) ?
C9 C10 1.376(2) ?
C9 O1 1.3965(18) y
C10 C11 1.383(3) ?
C10 H10 0.885(19) ?
C11 C12 1.364(3) ?
C11 H11 0.90(2) ?
C12 C13 1.364(2) ?
C12 H12 1.04(2) ?
C13 C14 1.382(2) ?
C13 C15 1.506(3) ?
C14 H14 0.970(16) ?
C15 H15A 1.02(4) ?
C15 H15B 0.98(3) ?
C15 H15C 0.96(3) ?

loop_
_geom_torsion_atom_site_label_1
_geom_torsion_atom_site_label_2
_geom_torsion_atom_site_label_3
_geom_torsion_atom_site_label_4
_geom_torsion
C8 C3 C4 C5 0.3(2)
C2 C3 C4 C5 -178.71(16)
C3 C4 C5 C6 0.9(3)
C4 C5 C6 O1 175.81(15)
C4 C5 C6 C7 -1.3(2)
O1 C6 C7 C8 -176.42(14)
C5 C6 C7 C8 0.5(2)
C6 C7 C8 C3 0.7(2)
C6 C7 C8 C1 -179.52(14)
C4 C3 C8 C7 -1.1(2)
C2 C3 C8 C7 177.91(14)
C4 C3 C8 C1 179.15(14)
C2 C3 C8 C1 -1.8(2)
C14 C9 C10 C11 0.5(2)
O1 C9 C10 C11 175.62(15)
C9 C10 C11 C12 -0.9(3)
C10 C11 C12 C13 0.4(3)
C11 C12 C13 C14 0.4(2)
C11 C12 C13 C15 -178.76(19)
C10 C9 C14 C13 0.4(2)
O1 C9 C14 C13 -174.65(13)
C12 C13 C14 C9 -0.8(2)
C15 C13 C14 C9 178.36(16)
C5 C6 O1 C9 167.49(14)
C7 C6 O1 C9 -15.5(2)
C14 C9 O1 C6 -59.4(2)
C10 C9 O1 C6 125.44(17)

loop_
_cod_related_entry_id
_cod_related_entry_database
_cod_related_entry_code
1 ChemSpider 19108626
